data_7019345
loop_
_publ_author_name
'Pei, Wen-Bo'
'Wu, Jian-Sheng'
'Ren, Xiao-Ming'
'Tian, Zheng-Fang'
'Xie, Jingli'

_publ_section_title
;
 Observation of divergent isotope effects as well as metal ion-modulated
 T(C) and spin-canting nature in isostructural supramolecular magnets.
;
_journal_issue 25
_journal_name_full 'Dalton transactions (Cambridge, England : 2003)'
_journal_page_first 7609
_journal_page_last 7619
_journal_paper_doi 10.1039/c2dt30215b
_journal_volume 41
_journal_year 2012
_chemical_formula_moiety 'C8 N4 Pt S4, C5 H7 N2'
_chemical_formula_sum 'C13 H7 N6 Pt S4'
_chemical_formula_weight 570.58
_chemical_name_systematic
;
?
;
_space_group_IT_number 15
_symmetry_cell_setting monoclinic
_symmetry_space_group_name_Hall '-C 2yc'
_symmetry_space_group_name_H-M 'C 1 2/c 1'
_atom_sites_solution_hydrogens geom
_atom_sites_solution_primary direct
_atom_sites_solution_secondary difmap
_audit_creation_method SHELXL-97
_cell_angle_alpha 90.00
_cell_angle_beta 95.0340(10)
_cell_angle_gamma 90.00
_cell_formula_units_Z 8
_cell_length_a 41.504(3)
_cell_length_b 6.5122(4)
_cell_length_c 12.9716(9)
_cell_measurement_temperature 296(2)
_cell_volume 3492.5(4)
_computing_cell_refinement 'Bruker SMART'
_computing_data_collection 'Bruker SMART'
_computing_data_reduction 'Bruker SAINT'
_computing_molecular_graphics 'Bruker SHELXTL'
_computing_publication_material 'Bruker SHELXTL'
_computing_structure_refinement 'Bruker SHELXTL'
_computing_structure_solution 'Bruker SHELXTL'
_diffrn_ambient_temperature 296(2)
_diffrn_measured_fraction_theta_full 0.996
_diffrn_measured_fraction_theta_max 0.996
_diffrn_measurement_device_type 'CCD area detector'
_diffrn_measurement_method 'phi and omega scans'
_diffrn_radiation_monochromator graphite
_diffrn_radiation_source 'fine-focus sealed tube'
_diffrn_radiation_type MoK\a
_diffrn_radiation_wavelength 0.71073
_diffrn_reflns_av_R_equivalents 0.0305
_diffrn_reflns_av_sigmaI/netI 0.0279
_diffrn_reflns_limit_h_max 50
_diffrn_reflns_limit_h_min -50
_diffrn_reflns_limit_k_max 8
_diffrn_reflns_limit_k_min -6
_diffrn_reflns_limit_l_max 11
_diffrn_reflns_limit_l_min -16
_diffrn_reflns_number 13193
_diffrn_reflns_theta_full 26.00
_diffrn_reflns_theta_max 26.00
_diffrn_reflns_theta_min 0.99
_exptl_absorpt_coefficient_mu 8.521
_exptl_absorpt_correction_T_max 0.3613
_exptl_absorpt_correction_T_min 0.2805
_exptl_absorpt_correction_type multi-scan
_exptl_absorpt_process_details 'SADABS, Bruker(2000)'
_exptl_crystal_colour green
_exptl_crystal_density_diffrn 2.170
_exptl_crystal_density_method 'not measured'
_exptl_crystal_description needle-like
_exptl_crystal_F_000 2152
_exptl_crystal_size_max 0.20
_exptl_crystal_size_mid 0.15
_exptl_crystal_size_min 0.15
_refine_diff_density_max 0.801
_refine_diff_density_min -1.126
_refine_diff_density_rms 0.284
_refine_ls_extinction_method none
_refine_ls_goodness_of_fit_ref 0.984
_refine_ls_hydrogen_treatment constr
_refine_ls_matrix_type full
_refine_ls_number_parameters 220
_refine_ls_number_reflns 3403
_refine_ls_number_restraints 0
_refine_ls_restrained_S_all 0.984
_refine_ls_R_factor_all 0.0321
_refine_ls_R_factor_gt 0.0229
_refine_ls_shift/su_max 0.006
_refine_ls_shift/su_mean 0.001
_refine_ls_structure_factor_coef Fsqd
_refine_ls_weighting_details 'calc w=1/[\s^2^(Fo^2^)+(0.0928P)^2^+1.8219P] where P=(Fo^2^+2Fc^2^)/3'
_refine_ls_weighting_scheme calc
_refine_ls_wR_factor_gt 0.0791
_refine_ls_wR_factor_ref 0.1117
_reflns_number_gt 2989
_reflns_number_total 3403
_reflns_threshold_expression >2sigma(I)
_cod_data_source_file c2dt30215b.txt
_cod_data_source_block 752520
_cod_original_sg_symbol_H-M 'C 2/c'
_cod_database_code 7019345

loop_
_symmetry_equiv_pos_as_xyz
'x, y, z'
'-x, y, -z+1/2'
'x+1/2, y+1/2, z'
'-x+1/2, y+1/2, -z+1/2'
'-x, -y, -z'
'x, -y, z-1/2'
'-x+1/2, -y+1/2, -z'
'x+1/2, -y+1/2, z-1/2'

loop_
_atom_site_label
_atom_site_type_symbol
_atom_site_fract_x
_atom_site_fract_y
_atom_site_fract_z
_atom_site_U_iso_or_equiv
_atom_site_adp_type
_atom_site_occupancy
_atom_site_symmetry_multiplicity
_atom_site_calc_flag
_atom_site_refinement_flags
Pt1 Pt 0.2500 0.7500 0.0000 0.03409(13) Uani 1 2 d S
Pt2 Pt 0.0000 0.5000 0.5000 0.04186(14) Uani 1 2 d S
S1 S 0.22435(4) 0.4629(2) 0.04752(13) 0.0435(3) Uani 1 1 d .
S2 S 0.23289(3) 0.9197(2) 0.13794(12) 0.0422(3) Uani 1 1 d .
S3 S 0.03030(4) 0.3445(3) 0.38583(12) 0.0520(4) Uani 1 1 d .
S4 S -0.01452(4) 0.7437(2) 0.38022(14) 0.0491(4) Uani 1 1 d .
N1 N 0.17208(16) 0.2838(9) 0.2440(5) 0.0614(16) Uani 1 1 d .
N2 N 0.18242(15) 0.8398(10) 0.3550(4) 0.0612(15) Uani 1 1 d .
N3 N 0.08497(15) -0.1042(10) 0.3686(5) 0.0669(17) Uani 1 1 d .
N4 N -0.06602(17) 1.2013(10) 0.3453(5) 0.0671(16) Uani 1 1 d .
N5 N 0.14938(17) 0.7967(9) -0.0451(5) 0.0622(15) Uani 1 1 d .
H5A H 0.1603 0.8345 -0.0951 0.075 Uiso 1 1 calc R
N6 N 0.09883(13) 0.6119(8) 0.1942(4) 0.0520(13) Uani 1 1 d .
H6A H 0.0963 0.6929 0.2452 0.062 Uiso 1 1 calc R
H6B H 0.0905 0.4910 0.1929 0.062 Uiso 1 1 calc R
C1 C 0.18731(13) 0.3962(9) 0.2040(4) 0.0406(12) Uani 1 1 d .
C2 C 0.20726(13) 0.5430(8) 0.1557(4) 0.0368(12) Uani 1 1 d .
C3 C 0.21116(13) 0.7372(8) 0.1953(4) 0.0351(12) Uani 1 1 d .
C4 C 0.19587(16) 0.7943(9) 0.2859(5) 0.0462(14) Uani 1 1 d .
C5 C 0.06790(16) 0.0027(10) 0.4066(5) 0.0502(16) Uani 1 1 d .
C6 C 0.04560(13) 0.1393(9) 0.4553(5) 0.0443(13) Uani 1 1 d .
C7 C -0.05415(13) 1.0695(11) 0.3886(5) 0.0447(13) Uani 1 1 d .
C8 C -0.03859(13) 0.8990(9) 0.4447(4) 0.0444(13) Uani 1 1 d .
C9 C 0.13476(15) 0.6131(11) -0.0482(5) 0.0548(16) Uani 1 1 d .
H9A H 0.1360 0.5300 -0.1060 0.066 Uiso 1 1 calc R
C10 C 0.11818(17) 0.5448(10) 0.0303(5) 0.0502(15) Uani 1 1 d .
H10A H 0.1086 0.4157 0.0272 0.060 Uiso 1 1 calc R
C11 C 0.11567(13) 0.6735(10) 0.1175(4) 0.0415(12) Uani 1 1 d .
C12 C 0.12949(13) 0.8669(9) 0.1169(5) 0.0450(14) Uani 1 1 d .
H12A H 0.1269 0.9581 0.1708 0.054 Uiso 1 1 calc R
C13 C 0.14683(17) 0.9229(10) 0.0372(5) 0.0543(16) Uani 1 1 d .
H13A H 0.1571 1.0499 0.0390 0.065 Uiso 1 1 calc R

loop_
_atom_site_aniso_label
_atom_site_aniso_U_11
_atom_site_aniso_U_22
_atom_site_aniso_U_33
_atom_site_aniso_U_23
_atom_site_aniso_U_13
_atom_site_aniso_U_12
Pt1 0.03464(19) 0.0305(2) 0.0381(2) -0.00080(11) 0.00889(13) -0.00096(10)
Pt2 0.0401(2) 0.0477(2) 0.0388(2) -0.01031(13) 0.00923(14) 0.00421(12)
S1 0.0514(8) 0.0333(7) 0.0484(9) -0.0055(6) 0.0188(7) -0.0052(6)
S2 0.0515(8) 0.0322(7) 0.0449(8) -0.0060(6) 0.0146(6) -0.0054(6)
S3 0.0600(9) 0.0592(11) 0.0387(8) -0.0045(7) 0.0154(7) 0.0169(8)
S4 0.0526(9) 0.0555(10) 0.0414(9) -0.0061(6) 0.0164(7) 0.0077(6)
N1 0.076(4) 0.050(3) 0.063(4) 0.002(3) 0.035(3) -0.012(3)
N2 0.080(4) 0.056(4) 0.050(3) -0.001(3) 0.019(3) 0.015(3)
N3 0.076(4) 0.074(4) 0.054(4) -0.013(3) 0.023(3) 0.024(3)
N4 0.091(5) 0.056(3) 0.056(4) 0.003(3) 0.016(3) 0.012(4)
N5 0.091(4) 0.052(3) 0.047(3) 0.007(3) 0.024(3) 0.004(3)
N6 0.061(3) 0.050(3) 0.047(3) -0.009(2) 0.021(2) -0.003(2)
C1 0.037(3) 0.036(3) 0.050(3) 0.001(3) 0.009(2) 0.001(2)
C2 0.045(3) 0.031(3) 0.035(3) 0.002(2) 0.009(2) 0.000(2)
C3 0.037(3) 0.036(3) 0.033(3) 0.002(2) 0.010(2) 0.003(2)
C4 0.067(4) 0.034(3) 0.040(3) 0.000(3) 0.015(3) 0.001(3)
C5 0.058(4) 0.057(4) 0.037(3) -0.004(3) 0.008(3) 0.004(3)
C6 0.044(3) 0.048(3) 0.042(3) -0.008(3) 0.008(2) 0.002(2)
C7 0.041(3) 0.047(3) 0.047(3) -0.007(3) 0.010(2) -0.002(3)
C8 0.047(3) 0.047(3) 0.041(3) -0.009(3) 0.009(2) 0.000(2)
C9 0.055(4) 0.067(5) 0.043(3) -0.016(3) 0.008(3) 0.004(3)
C10 0.064(4) 0.041(3) 0.047(4) -0.007(3) 0.017(3) 0.000(3)
C11 0.041(3) 0.047(3) 0.037(3) -0.005(3) 0.006(2) 0.007(3)
C12 0.041(3) 0.049(4) 0.044(3) -0.008(3) 0.000(2) 0.004(3)
C13 0.077(4) 0.039(3) 0.047(4) 0.001(3) 0.007(3) 0.000(3)

loop_
_atom_type_symbol
_atom_type_description
_atom_type_scat_dispersion_real
_atom_type_scat_dispersion_imag
_atom_type_scat_source
C C 0.0033 0.0016 'International Tables Vol C Tables 4.2.6.8 and 6.1.1.4'
H H 0.0000 0.0000 'International Tables Vol C Tables 4.2.6.8 and 6.1.1.4'
N N 0.0061 0.0033 'International Tables Vol C Tables 4.2.6.8 and 6.1.1.4'
S S 0.1246 0.1234 'International Tables Vol C Tables 4.2.6.8 and 6.1.1.4'
Pt Pt -1.7033 8.3905 'International Tables Vol C Tables 4.2.6.8 and 6.1.1.4'

loop_
_geom_angle_atom_site_label_1
_geom_angle_atom_site_label_2
_geom_angle_atom_site_label_3
_geom_angle
_geom_angle_site_symmetry_1
_geom_angle_site_symmetry_3
S1 Pt1 S1 180.00(10) . 7_565
S1 Pt1 S2 90.02(5) . .
S1 Pt1 S2 89.98(5) 7_565 .
S1 Pt1 S2 89.98(5) . 7_565
S1 Pt1 S2 90.02(5) 7_565 7_565
S2 Pt1 S2 180.00(7) . 7_565
S3 Pt2 S3 180.00(8) . 5_566
S3 Pt2 S4 90.33(6) . 5_566
S3 Pt2 S4 89.67(6) 5_566 5_566
S3 Pt2 S4 89.67(6) . .
S3 Pt2 S4 90.33(6) 5_566 .
S4 Pt2 S4 180.00(7) 5_566 .
C2 S1 Pt1 102.15(19) . .
C3 S2 Pt1 102.64(19) . .
C6 S3 Pt2 102.0(2) . .
C8 S4 Pt2 102.3(2) . .
C9 N5 C13 119.8(6) . .
C9 N5 H5A 120.1 . .
C13 N5 H5A 120.1 . .
C11 N6 H6A 120.0 . .
C11 N6 H6B 120.0 . .
H6A N6 H6B 120.0 . .
N1 C1 C2 178.3(7) . .
C3 C2 C1 120.2(5) . .
C3 C2 S1 123.1(4) . .
C1 C2 S1 116.7(4) . .
C2 C3 C4 120.1(5) . .
C2 C3 S2 122.1(5) . .
C4 C3 S2 117.8(4) . .
N2 C4 C3 176.8(8) . .
N3 C5 C6 179.5(8) . .
C8 C6 C5 119.3(6) 5_566 .
C8 C6 S3 122.8(5) 5_566 .
C5 C6 S3 117.9(5) . .
N4 C7 C8 179.7(8) . .
C6 C8 C7 119.4(5) 5_566 .
C6 C8 S4 122.7(5) 5_566 .
C7 C8 S4 117.8(4) . .
N5 C9 C10 122.0(6) . .
N5 C9 H9A 119.0 . .
C10 C9 H9A 119.0 . .
C9 C10 C11 118.9(6) . .
C9 C10 H10A 120.5 . .
C11 C10 H10A 120.5 . .
N6 C11 C12 121.6(5) . .
N6 C11 C10 120.0(6) . .
C12 C11 C10 118.3(6) . .
C13 C12 C11 119.6(6) . .
C13 C12 H12A 120.2 . .
C11 C12 H12A 120.2 . .
N5 C13 C12 121.2(6) . .
N5 C13 H13A 119.4 . .
C12 C13 H13A 119.4 . .

loop_
_geom_bond_atom_site_label_1
_geom_bond_atom_site_label_2
_geom_bond_distance
_geom_bond_site_symmetry_2
Pt1 S1 2.2636(14) .
Pt1 S1 2.2636(14) 7_565
Pt1 S2 2.2693(15) .
Pt1 S2 2.2693(15) 7_565
Pt2 S3 2.2644(15) .
Pt2 S3 2.2644(15) 5_566
Pt2 S4 2.2653(17) 5_566
Pt2 S4 2.2653(17) .
S1 C2 1.708(6) .
S2 C3 1.702(5) .
S3 C6 1.703(6) .
S4 C8 1.694(6) .
N1 C1 1.123(8) .
N2 C4 1.136(8) .
N3 C5 1.136(8) .
N4 C7 1.116(8) .
N5 C9 1.340(9) .
N5 C13 1.359(9) .
N5 H5A 0.8600 .
N6 C11 1.327(8) .
N6 H6A 0.8600 .
N6 H6B 0.8600 .
C1 C2 1.444(8) .
C2 C3 1.369(8) .
C3 C4 1.433(8) .
C5 C6 1.467(8) .
C6 C8 1.377(8) 5_566
C7 C8 1.448(9) .
C8 C6 1.377(8) 5_566
C9 C10 1.353(10) .
C9 H9A 0.9300 .
C10 C11 1.418(9) .
C10 H10A 0.9300 .
C11 C12 1.384(9) .
C12 C13 1.361(9) .
C12 H12A 0.9300 .
C13 H13A 0.9300 .

loop_
_geom_hbond_atom_site_label_D
_geom_hbond_atom_site_label_H
_geom_hbond_atom_site_label_A
_geom_hbond_distance_DH
_geom_hbond_distance_HA
_geom_hbond_distance_DA
_geom_hbond_angle_DHA
_geom_hbond_site_symmetry_A
N5 H5A N1 0.86 2.32 3.017(8) 138.7 6_565
N5 H5A N2 0.86 2.42 3.078(8) 133.7 6_575
N6 H6A N3 0.86 2.16 3.016(8) 174.5 1_565
N6 H6B N4 0.86 2.18 3.024(9) 167.6 2_545
